data_7005262
loop_
_publ_author_name
'Cisnetti, Federico'
'Guillot, R\'egis'
'Desmadril, Michel'
'Pelosi, Giorgio'
'Policar, Clotilde'

_publ_section_title
;
 Glycoligands and Co(II) glycocomplexes. Investigation of the variation
 of the sugar-scaffold on the structure and chirality measured by
 circular dichroism.
;
_journal_issue 15
_journal_name_full 'Dalton transactions (Cambridge, England : 2003)'
_journal_page_first 1473
_journal_page_last 1476
_journal_paper_doi 10.1039/b618714e
_journal_year 2007
_chemical_formula_moiety 'C24 H27 Co N3 O5, 2(Cl O4)'
_chemical_formula_sum 'C24 H27 Cl2 Co N3 O13'
_chemical_formula_weight 695.32
_chemical_name_common
;(2,3,5-tri-O-(2-picolyl)-alpha-D-methyl-lyxofuranoside
Co(ii)) 2(ClO4)
;
_chemical_name_systematic '[2,3,5-tri-O-(2-picolyl)-\a-D-methyl-lyxofuranoside Co(II)] 2(ClO4)'
_space_group_IT_number 19
_symmetry_cell_setting orthorhombic
_symmetry_Int_Tables_number 19
_symmetry_space_group_name_Hall 'P 2ac 2ab'
_symmetry_space_group_name_H-M 'P 21 21 21'
_atom_sites_solution_hydrogens geom
_atom_sites_solution_primary direct
_atom_sites_solution_secondary difmap
_audit_creation_method SHELXL-97
_cell_angle_alpha 90.00
_cell_angle_beta 90.00
_cell_angle_gamma 90.00
_cell_formula_units_Z 4
_cell_length_a 10.004(5)
_cell_length_b 15.277(5)
_cell_length_c 18.573(5)
_cell_measurement_reflns_used 7220
_cell_measurement_temperature 100(1)
_cell_measurement_theta_max 30.56
_cell_measurement_theta_min 2.31
_cell_volume 2838.5(19)
_computing_cell_refinement 'Bruker SMART'
_computing_data_collection 'Bruker SMART'
_computing_data_reduction 'Bruker SAINT'
_computing_molecular_graphics 'Bruker SHELXTL'
_computing_publication_material 'Bruker SHELXTL'
_computing_structure_refinement 'Bruker SHELXTL'
_computing_structure_solution 'Bruker SHELXTL'
_diffrn_ambient_temperature 100(1)
_diffrn_measured_fraction_theta_full 0.855
_diffrn_measured_fraction_theta_max 0.855
_diffrn_measurement_device_type 'CCD area detector'
_diffrn_measurement_method 'phi and omega scans'
_diffrn_radiation_monochromator graphite
_diffrn_radiation_probe x-ray
_diffrn_radiation_type MoK\a
_diffrn_radiation_wavelength 0.71069
_diffrn_reflns_av_R_equivalents 0.0223
_diffrn_reflns_av_sigmaI/netI 0.0342
_diffrn_reflns_limit_h_max 14
_diffrn_reflns_limit_h_min -9
_diffrn_reflns_limit_k_max 18
_diffrn_reflns_limit_k_min -20
_diffrn_reflns_limit_l_max 17
_diffrn_reflns_limit_l_min -24
_diffrn_reflns_number 19202
_diffrn_reflns_theta_full 30.73
_diffrn_reflns_theta_max 30.73
_diffrn_reflns_theta_min 2.43
_diffrn_source 'fine-focus sealed tube'
_diffrn_source_type 'kappa X8 APEX II Bruker ICMMO'
_exptl_absorpt_coefficient_mu 0.865
_exptl_absorpt_correction_T_max 0.941
_exptl_absorpt_correction_T_min 0.832
_exptl_absorpt_correction_type psi-scan
_exptl_absorpt_process_details SADABS
_exptl_crystal_colour pink
_exptl_crystal_density_diffrn 1.627
_exptl_crystal_density_method 'not measured'
_exptl_crystal_description plate
_exptl_crystal_F_000 1428
_exptl_crystal_size_max 0.230
_exptl_crystal_size_mid 0.120
_exptl_crystal_size_min 0.080
_refine_diff_density_max 0.664
_refine_diff_density_min -0.568
_refine_diff_density_rms 0.077
_refine_ls_abs_structure_details 'Flack H D (1983), Acta Cryst. A39, 876-881'
_refine_ls_abs_structure_Flack 0.021(11)
_refine_ls_extinction_method none
_refine_ls_goodness_of_fit_ref 1.044
_refine_ls_hydrogen_treatment constr
_refine_ls_matrix_type full
_refine_ls_number_parameters 388
_refine_ls_number_reflns 7299
_refine_ls_number_restraints 0
_refine_ls_restrained_S_all 1.044
_refine_ls_R_factor_all 0.0363
_refine_ls_R_factor_gt 0.0335
_refine_ls_shift/su_max 0.001
_refine_ls_shift/su_mean 0.000
_refine_ls_structure_factor_coef Fsqd
_refine_ls_weighting_details 'calc w=1/[\s^2^(Fo^2^)+(0.0435P)^2^+1.5081P] where P=(Fo^2^+2Fc^2^)/3'
_refine_ls_weighting_scheme calc
_refine_ls_wR_factor_gt 0.0841
_refine_ls_wR_factor_ref 0.0853
_reflns_number_gt 6865
_reflns_number_total 7299
_reflns_threshold_expression >2sigma(I)
_cod_data_source_file b618714e.txt
_cod_data_source_block 344GuillotICMMO4
_cod_database_code 7005262

loop_
_symmetry_equiv_pos_as_xyz
'x, y, z'
'-x+1/2, -y, z+1/2'
'x+1/2, -y+1/2, -z'
'-x, y+1/2, -z+1/2'

loop_
_atom_site_label
_atom_site_type_symbol
_atom_site_fract_x
_atom_site_fract_y
_atom_site_fract_z
_atom_site_U_iso_or_equiv
_atom_site_adp_type
_atom_site_occupancy
_atom_site_symmetry_multiplicity
_atom_site_calc_flag
_atom_site_refinement_flags
_atom_site_disorder_assembly
_atom_site_disorder_group
Co Co 0.10406(3) 0.944533(19) 0.712292(15) 0.01522(7) Uani 1 1 d . . .
O1 O 0.48650(17) 0.94553(13) 0.51912(9) 0.0262(4) Uani 1 1 d . . .
O2 O 0.24167(17) 0.87134(10) 0.64761(9) 0.0208(3) Uani 1 1 d . . .
O3 O 0.13764(18) 1.02326(14) 0.62441(10) 0.0336(5) Uani 1 1 d . . .
O4 O 0.47210(17) 0.97828(11) 0.64153(9) 0.0223(3) Uani 1 1 d . . .
O5 O 0.26946(17) 1.01630(10) 0.74914(9) 0.0195(3) Uani 1 1 d . . .
N2 N -0.01200(19) 0.83632(13) 0.67756(10) 0.0184(4) Uani 1 1 d . . .
N3 N -0.05945(19) 1.02981(11) 0.70893(11) 0.0169(3) Uani 1 1 d . . .
N5 N 0.13235(18) 0.89790(11) 0.81547(10) 0.0158(4) Uani 1 1 d . . .
C1 C 0.4440(2) 0.91598(15) 0.58638(13) 0.0196(4) Uani 1 1 d . . .
H1 H 0.4820 0.8585 0.5978 0.024 Uiso 1 1 calc R . .
C2 C 0.2936(2) 0.91284(15) 0.58354(13) 0.0188(4) Uani 1 1 d . . .
H2 H 0.2597 0.8863 0.5391 0.023 Uiso 1 1 calc R . .
C3 C 0.2615(2) 1.01093(15) 0.58904(13) 0.0218(5) Uani 1 1 d . . .
H3 H 0.2595 1.0376 0.5411 0.026 Uiso 1 1 calc R . .
C4 C 0.3781(2) 1.04854(15) 0.63361(13) 0.0223(5) Uani 1 1 d . . .
H4 H 0.4203 1.0962 0.6065 0.027 Uiso 1 1 calc R . .
C5 C 0.3395(3) 1.08185(14) 0.70748(14) 0.0248(5) Uani 1 1 d . . .
H5A H 0.4195 1.0995 0.7332 0.030 Uiso 1 1 calc R . .
H5B H 0.2829 1.1330 0.7022 0.030 Uiso 1 1 calc R . .
C10 C 0.6288(3) 0.9529(2) 0.51463(17) 0.0417(7) Uani 1 1 d . . .
H10A H 0.6534 0.9736 0.4677 0.063 Uiso 1 1 calc R . .
H10B H 0.6687 0.8966 0.5228 0.063 Uiso 1 1 calc R . .
H10C H 0.6600 0.9934 0.5504 0.063 Uiso 1 1 calc R . .
C20 C 0.2031(3) 0.78084(15) 0.63834(15) 0.0252(5) Uani 1 1 d . . .
H20A H 0.2478 0.7450 0.6741 0.030 Uiso 1 1 calc R . .
H20B H 0.2303 0.7607 0.5910 0.030 Uiso 1 1 calc R . .
C21 C 0.0544(2) 0.77144(14) 0.64622(13) 0.0193(4) Uani 1 1 d . . .
C22 C -0.0101(3) 0.69529(15) 0.62326(13) 0.0258(5) Uani 1 1 d . . .
H22 H 0.0381 0.6509 0.6008 0.031 Uiso 1 1 calc R . .
C23 C -0.1458(3) 0.68652(17) 0.63421(14) 0.0295(6) Uani 1 1 d . . .
H23 H -0.1901 0.6361 0.6194 0.035 Uiso 1 1 calc R . .
C24 C -0.2152(3) 0.75363(17) 0.66749(14) 0.0265(5) Uani 1 1 d . . .
H24 H -0.3066 0.7489 0.6759 0.032 Uiso 1 1 calc R . .
C25 C -0.1456(2) 0.82803(16) 0.68799(13) 0.0218(5) Uani 1 1 d . . .
H25 H -0.1920 0.8738 0.7096 0.026 Uiso 1 1 calc R . .
C30 C 0.0294(2) 1.06269(17) 0.58964(13) 0.0240(5) Uani 1 1 d . . .
H30A H -0.0018 1.0264 0.5502 0.029 Uiso 1 1 calc R . .
H30B H 0.0546 1.1195 0.5707 0.029 Uiso 1 1 calc R . .
C31 C -0.0780(2) 1.07219(13) 0.64639(13) 0.0174(4) Uani 1 1 d . . .
C32 C -0.1918(2) 1.12260(15) 0.63337(14) 0.0230(5) Uani 1 1 d . . .
H32 H -0.2037 1.1500 0.5891 0.028 Uiso 1 1 calc R . .
C33 C -0.2859(2) 1.13126(15) 0.68670(15) 0.0255(5) Uani 1 1 d . . .
H33 H -0.3617 1.1653 0.6792 0.031 Uiso 1 1 calc R . .
C34 C -0.2669(2) 1.08892(15) 0.75173(14) 0.0237(5) Uani 1 1 d . . .
H34 H -0.3293 1.0940 0.7886 0.028 Uiso 1 1 calc R . .
C35 C -0.1531(2) 1.03900(14) 0.76051(13) 0.0207(4) Uani 1 1 d . . .
H35 H -0.1404 1.0103 0.8041 0.025 Uiso 1 1 calc R . .
C50 C 0.3496(2) 0.96504(15) 0.79740(12) 0.0204(4) Uani 1 1 d . . .
H50A H 0.4036 1.0029 0.8276 0.024 Uiso 1 1 calc R . .
H50B H 0.4086 0.9267 0.7705 0.024 Uiso 1 1 calc R . .
C51 C 0.2552(2) 0.91240(14) 0.84248(12) 0.0165(4) Uani 1 1 d . . .
C52 C 0.2923(2) 0.87978(14) 0.90916(13) 0.0195(4) Uani 1 1 d . . .
H52 H 0.3780 0.8896 0.9268 0.023 Uiso 1 1 calc R . .
C53 C 0.2010(3) 0.83263(14) 0.94912(13) 0.0210(5) Uani 1 1 d . . .
H53 H 0.2251 0.8091 0.9934 0.025 Uiso 1 1 calc R . .
C54 C 0.0724(2) 0.82074(14) 0.92229(12) 0.0208(4) Uani 1 1 d . . .
H54 H 0.0079 0.7916 0.9493 0.025 Uiso 1 1 calc R . .
C55 C 0.0427(2) 0.85306(14) 0.85485(13) 0.0195(4) Uani 1 1 d . . .
H55 H -0.0421 0.8435 0.8360 0.023 Uiso 1 1 calc R . .
Cl1 Cl 0.01038(6) 0.85220(4) 0.44252(3) 0.02557(13) Uani 1 1 d . . .
O10 O -0.4496(2) 0.77375(14) 0.84088(12) 0.0375(5) Uani 1 1 d . . .
O11 O -0.3910(2) 0.83323(13) 0.95293(10) 0.0324(4) Uani 1 1 d . . .
O12 O -0.23272(17) 0.75192(11) 0.88642(10) 0.0229(3) Uani 1 1 d . . .
O13 O -0.3001(2) 0.89154(13) 0.84707(12) 0.0388(5) Uani 1 1 d . . .
Cl2 Cl -0.34381(5) 0.81297(3) 0.88188(3) 0.01746(10) Uani 1 1 d . . .
O20 O 0.0860(2) 0.93157(12) 0.45073(11) 0.0375(5) Uani 1 1 d . . .
O21 O -0.1127(3) 0.8564(2) 0.47922(18) 0.0756(9) Uani 1 1 d . . .
O22 O 0.0905(2) 0.78166(13) 0.47188(11) 0.0381(5) Uani 1 1 d . . .
O23 O -0.0096(2) 0.83481(14) 0.36663(11) 0.0371(5) Uani 1 1 d . . .

loop_
_atom_site_aniso_label
_atom_site_aniso_U_11
_atom_site_aniso_U_22
_atom_site_aniso_U_33
_atom_site_aniso_U_23
_atom_site_aniso_U_13
_atom_site_aniso_U_12
Co 0.01245(12) 0.02012(13) 0.01308(14) 0.00443(10) -0.00003(11) -0.00020(11)
O1 0.0185(8) 0.0378(9) 0.0223(9) -0.0042(8) 0.0059(7) -0.0040(7)
O2 0.0201(8) 0.0212(7) 0.0210(8) 0.0003(6) 0.0014(7) -0.0017(6)
O3 0.0184(9) 0.0555(12) 0.0269(10) 0.0246(9) 0.0082(7) 0.0138(8)
O4 0.0171(8) 0.0267(8) 0.0229(9) -0.0044(7) 0.0002(7) -0.0001(6)
O5 0.0199(8) 0.0196(7) 0.0189(8) 0.0019(6) 0.0026(7) -0.0043(6)
N2 0.0175(9) 0.0224(9) 0.0154(9) 0.0042(7) -0.0010(8) -0.0028(7)
N3 0.0169(8) 0.0165(8) 0.0172(9) -0.0007(7) 0.0015(8) -0.0019(6)
N5 0.0157(9) 0.0173(8) 0.0145(9) 0.0017(6) 0.0006(7) -0.0014(6)
C1 0.0168(10) 0.0218(10) 0.0202(11) -0.0030(8) 0.0047(9) 0.0027(8)
C2 0.0161(10) 0.0245(10) 0.0159(11) 0.0004(8) 0.0012(9) -0.0001(8)
C3 0.0181(11) 0.0269(11) 0.0203(12) 0.0100(9) 0.0073(9) 0.0057(9)
C4 0.0219(11) 0.0191(9) 0.0260(12) 0.0018(8) 0.0075(9) -0.0013(9)
C5 0.0307(12) 0.0178(9) 0.0259(12) -0.0009(9) 0.0104(11) -0.0079(9)
C10 0.0212(13) 0.065(2) 0.0393(16) -0.0174(15) 0.0125(11) -0.0122(13)
C20 0.0236(12) 0.0179(10) 0.0342(14) -0.0003(9) 0.0034(10) 0.0024(9)
C21 0.0231(11) 0.0200(10) 0.0148(11) 0.0044(8) -0.0013(9) -0.0020(8)
C22 0.0364(14) 0.0211(10) 0.0200(12) -0.0002(9) -0.0034(10) -0.0022(10)
C23 0.0358(14) 0.0256(11) 0.0271(13) 0.0022(9) -0.0099(11) -0.0097(10)
C24 0.0209(11) 0.0303(12) 0.0282(14) 0.0037(10) -0.0067(10) -0.0088(10)
C25 0.0173(10) 0.0277(11) 0.0204(11) 0.0001(9) -0.0005(9) -0.0045(9)
C30 0.0195(11) 0.0336(12) 0.0188(11) 0.0079(9) 0.0002(9) 0.0068(9)
C31 0.0161(10) 0.0153(9) 0.0209(11) 0.0018(7) 0.0006(8) -0.0015(7)
C32 0.0219(11) 0.0196(10) 0.0274(13) 0.0048(9) -0.0030(10) 0.0007(8)
C33 0.0183(11) 0.0183(10) 0.0398(15) -0.0021(9) -0.0001(11) 0.0026(8)
C34 0.0189(11) 0.0224(10) 0.0297(14) -0.0046(9) 0.0074(10) -0.0020(8)
C35 0.0223(10) 0.0196(10) 0.0203(11) -0.0007(8) 0.0029(9) -0.0031(8)
C50 0.0166(9) 0.0296(11) 0.0149(11) 0.0006(8) -0.0012(8) -0.0033(8)
C51 0.0169(10) 0.0177(9) 0.0150(10) -0.0030(7) -0.0002(8) 0.0008(8)
C52 0.0175(10) 0.0228(10) 0.0183(11) -0.0037(8) -0.0039(9) 0.0035(8)
C53 0.0311(12) 0.0179(10) 0.0140(11) 0.0014(8) -0.0043(9) 0.0005(8)
C54 0.0287(12) 0.0191(9) 0.0146(11) 0.0046(8) 0.0003(9) -0.0032(8)
C55 0.0180(10) 0.0216(10) 0.0189(11) 0.0051(8) -0.0007(9) -0.0011(8)
Cl1 0.0175(3) 0.0314(3) 0.0278(3) 0.0007(2) 0.0023(2) -0.0017(2)
O10 0.0255(9) 0.0384(10) 0.0486(13) -0.0139(9) -0.0122(9) 0.0013(8)
O11 0.0331(10) 0.0473(11) 0.0168(8) 0.0010(7) 0.0051(8) 0.0146(9)
O12 0.0180(8) 0.0255(8) 0.0252(9) 0.0023(7) 0.0032(7) 0.0052(6)
O13 0.0414(12) 0.0285(9) 0.0466(13) 0.0167(9) 0.0150(10) 0.0011(8)
Cl2 0.0172(2) 0.0189(2) 0.0163(3) 0.00220(18) 0.00205(19) 0.00018(18)
O20 0.0519(13) 0.0283(9) 0.0321(10) 0.0003(7) -0.0128(10) -0.0055(9)
O21 0.0352(14) 0.109(2) 0.083(2) -0.0127(18) 0.0298(15) 0.0006(16)
O22 0.0530(13) 0.0306(9) 0.0306(11) 0.0067(8) -0.0036(10) 0.0025(9)
O23 0.0354(11) 0.0443(11) 0.0317(11) -0.0016(9) -0.0144(9) 0.0027(9)

loop_
_atom_type_symbol
_atom_type_description
_atom_type_scat_dispersion_real
_atom_type_scat_dispersion_imag
_atom_type_scat_source
C C 0.0033 0.0016 'International Tables Vol C Tables 4.2.6.8 and 6.1.1.4'
H H 0.0000 0.0000 'International Tables Vol C Tables 4.2.6.8 and 6.1.1.4'
N N 0.0061 0.0033 'International Tables Vol C Tables 4.2.6.8 and 6.1.1.4'
O O 0.0106 0.0060 'International Tables Vol C Tables 4.2.6.8 and 6.1.1.4'
Cl Cl 0.1484 0.1585 'International Tables Vol C Tables 4.2.6.8 and 6.1.1.4'
Co Co 0.3494 0.9721 'International Tables Vol C Tables 4.2.6.8 and 6.1.1.4'

loop_
_geom_angle_atom_site_label_1
_geom_angle_atom_site_label_2
_geom_angle_atom_site_label_3
_geom_angle
_geom_angle_site_symmetry_1
_geom_angle_site_symmetry_3
_geom_angle_publ_flag
O3 Co N5 156.49(8) . . ?
O3 Co N3 74.91(7) . . ?
N5 Co N3 110.48(8) . . ?
O3 Co O5 79.89(8) . . ?
N5 Co O5 76.68(7) . . ?
N3 Co O5 107.50(7) . . ?
O3 Co N2 107.70(9) . . ?
N5 Co N2 95.07(7) . . ?
N3 Co N2 92.77(8) . . ?
O5 Co N2 159.67(7) . . ?
O3 Co O2 75.82(7) . . ?
N5 Co O2 104.62(7) . . ?
N3 Co O2 144.17(7) . . ?
O5 Co O2 87.07(7) . . ?
N2 Co O2 76.96(8) . . ?
C1 O1 C10 112.4(2) . . ?
C2 O2 C20 114.68(19) . . ?
C2 O2 Co 117.63(13) . . ?
C20 O2 Co 113.23(14) . . ?
C30 O3 C3 121.43(18) . . ?
C30 O3 Co 119.52(14) . . ?
C3 O3 Co 115.71(14) . . ?
C1 O4 C4 107.27(17) . . ?
C50 O5 C5 116.19(19) . . ?
C50 O5 Co 111.02(13) . . ?
C5 O5 Co 124.67(15) . . ?
C21 N2 C25 119.1(2) . . ?
C21 N2 Co 116.18(16) . . ?
C25 N2 Co 124.67(17) . . ?
C31 N3 C35 118.0(2) . . ?
C31 N3 Co 115.72(15) . . ?
C35 N3 Co 125.96(16) . . ?
C55 N5 C51 119.3(2) . . ?
C55 N5 Co 126.11(16) . . ?
C51 N5 Co 114.49(14) . . ?
O1 C1 O4 111.55(19) . . ?
O1 C1 C2 106.4(2) . . ?
O4 C1 C2 104.06(18) . . ?
O1 C1 H1 111.5 . . ?
O4 C1 H1 111.5 . . ?
C2 C1 H1 111.5 . . ?
O2 C2 C1 110.12(19) . . ?
O2 C2 C3 107.36(18) . . ?
C1 C2 C3 100.08(18) . . ?
O2 C2 H2 112.8 . . ?
C1 C2 H2 112.8 . . ?
C3 C2 H2 112.8 . . ?
O3 C3 C2 110.09(19) . . ?
O3 C3 C4 111.3(2) . . ?
C2 C3 C4 103.98(18) . . ?
O3 C3 H3 110.4 . . ?
C2 C3 H3 110.4 . . ?
C4 C3 H3 110.4 . . ?
O4 C4 C5 109.0(2) . . ?
O4 C4 C3 105.79(18) . . ?
C5 C4 C3 114.8(2) . . ?
O4 C4 H4 109.0 . . ?
C5 C4 H4 109.0 . . ?
C3 C4 H4 109.0 . . ?
O5 C5 C4 112.08(18) . . ?
O5 C5 H5A 109.2 . . ?
C4 C5 H5A 109.2 . . ?
O5 C5 H5B 109.2 . . ?
C4 C5 H5B 109.2 . . ?
H5A C5 H5B 107.9 . . ?
O1 C10 H10A 109.5 . . ?
O1 C10 H10B 109.5 . . ?
H10A C10 H10B 109.5 . . ?
O1 C10 H10C 109.5 . . ?
H10A C10 H10C 109.5 . . ?
H10B C10 H10C 109.5 . . ?
O2 C20 C21 110.15(19) . . ?
O2 C20 H20A 109.6 . . ?
C21 C20 H20A 109.6 . . ?
O2 C20 H20B 109.6 . . ?
C21 C20 H20B 109.6 . . ?
H20A C20 H20B 108.1 . . ?
N2 C21 C22 121.6(2) . . ?
N2 C21 C20 117.9(2) . . ?
C22 C21 C20 120.5(2) . . ?
C23 C22 C21 119.4(2) . . ?
C23 C22 H22 120.3 . . ?
C21 C22 H22 120.3 . . ?
C22 C23 C24 119.2(2) . . ?
C22 C23 H23 120.4 . . ?
C24 C23 H23 120.4 . . ?
C23 C24 C25 118.5(2) . . ?
C23 C24 H24 120.7 . . ?
C25 C24 H24 120.7 . . ?
N2 C25 C24 122.2(2) . . ?
N2 C25 H25 118.9 . . ?
C24 C25 H25 118.9 . . ?
O3 C30 C31 105.65(19) . . ?
O3 C30 H30A 110.6 . . ?
C31 C30 H30A 110.6 . . ?
O3 C30 H30B 110.6 . . ?
C31 C30 H30B 110.6 . . ?
H30A C30 H30B 108.7 . . ?
N3 C31 C32 121.9(2) . . ?
N3 C31 C30 117.31(19) . . ?
C32 C31 C30 120.8(2) . . ?
C33 C32 C31 119.2(2) . . ?
C33 C32 H32 120.4 . . ?
C31 C32 H32 120.4 . . ?
C32 C33 C34 119.4(2) . . ?
C32 C33 H33 120.3 . . ?
C34 C33 H33 120.3 . . ?
C35 C34 C33 118.3(2) . . ?
C35 C34 H34 120.8 . . ?
C33 C34 H34 120.8 . . ?
N3 C35 C34 123.2(2) . . ?
N3 C35 H35 118.4 . . ?
C34 C35 H35 118.4 . . ?
O5 C50 C51 106.90(19) . . ?
O5 C50 H50A 110.3 . . ?
C51 C50 H50A 110.3 . . ?
O5 C50 H50B 110.3 . . ?
C51 C50 H50B 110.3 . . ?
H50A C50 H50B 108.6 . . ?
N5 C51 C52 121.2(2) . . ?
N5 C51 C50 117.1(2) . . ?
C52 C51 C50 121.7(2) . . ?
C53 C52 C51 119.4(2) . . ?
C53 C52 H52 120.3 . . ?
C51 C52 H52 120.3 . . ?
C52 C53 C54 119.2(2) . . ?
C52 C53 H53 120.4 . . ?
C54 C53 H53 120.4 . . ?
C55 C54 C53 118.5(2) . . ?
C55 C54 H54 120.7 . . ?
C53 C54 H54 120.7 . . ?
N5 C55 C54 122.2(2) . . ?
N5 C55 H55 118.9 . . ?
C54 C55 H55 118.9 . . ?
O21 Cl1 O20 111.72(18) . . ?
O21 Cl1 O23 111.02(17) . . ?
O20 Cl1 O23 109.31(13) . . ?
O21 Cl1 O22 109.57(18) . . ?
O20 Cl1 O22 107.24(13) . . ?
O23 Cl1 O22 107.83(12) . . ?
O13 Cl2 O10 109.62(14) . . ?
O13 Cl2 O11 109.56(13) . . ?
O10 Cl2 O11 109.58(14) . . ?
O13 Cl2 O12 109.30(12) . . ?
O10 Cl2 O12 109.08(12) . . ?
O11 Cl2 O12 109.67(11) . . ?

loop_
_geom_bond_atom_site_label_1
_geom_bond_atom_site_label_2
_geom_bond_distance
_geom_bond_site_symmetry_2
_geom_bond_publ_flag
Co O3 2.0551(18) . ?
Co N5 2.0639(19) . ?
Co N3 2.092(2) . ?
Co O5 2.0996(18) . ?
Co N2 2.121(2) . ?
Co O2 2.1421(18) . ?
O1 C1 1.395(3) . ?
O1 C10 1.431(3) . ?
O2 C2 1.445(3) . ?
O2 C20 1.446(3) . ?
O3 C30 1.397(3) . ?
O3 C3 1.415(3) . ?
O4 C1 1.426(3) . ?
O4 C4 1.434(3) . ?
O5 C50 1.435(3) . ?
O5 C5 1.447(3) . ?
N2 C21 1.328(3) . ?
N2 C25 1.356(3) . ?
N3 C31 1.343(3) . ?
N3 C35 1.347(3) . ?
N5 C55 1.345(3) . ?
N5 C51 1.346(3) . ?
C1 C2 1.507(3) . ?
C1 H1 0.9800 . ?
C2 C3 1.536(3) . ?
C2 H2 0.9800 . ?
C3 C4 1.542(4) . ?
C3 H3 0.9800 . ?
C4 C5 1.513(3) . ?
C4 H4 0.9800 . ?
C5 H5A 0.9700 . ?
C5 H5B 0.9700 . ?
C10 H10A 0.9600 . ?
C10 H10B 0.9600 . ?
C10 H10C 0.9600 . ?
C20 C21 1.501(4) . ?
C20 H20A 0.9700 . ?
C20 H20B 0.9700 . ?
C21 C22 1.397(3) . ?
C22 C23 1.379(4) . ?
C22 H22 0.9300 . ?
C23 C24 1.384(4) . ?
C23 H23 0.9300 . ?
C24 C25 1.386(3) . ?
C24 H24 0.9300 . ?
C25 H25 0.9300 . ?
C30 C31 1.512(3) . ?
C30 H30A 0.9700 . ?
C30 H30B 0.9700 . ?
C31 C32 1.396(3) . ?
C32 C33 1.373(4) . ?
C32 H32 0.9300 . ?
C33 C34 1.383(4) . ?
C33 H33 0.9300 . ?
C34 C35 1.381(3) . ?
C34 H34 0.9300 . ?
C35 H35 0.9300 . ?
C50 C51 1.496(3) . ?
C50 H50A 0.9700 . ?
C50 H50B 0.9700 . ?
C51 C52 1.386(3) . ?
C52 C53 1.380(3) . ?
C52 H52 0.9300 . ?
C53 C54 1.391(3) . ?
C53 H53 0.9300 . ?
C54 C55 1.379(3) . ?
C54 H54 0.9300 . ?
C55 H55 0.9300 . ?
Cl1 O21 1.409(3) . ?
Cl1 O20 1.437(2) . ?
Cl1 O23 1.448(2) . ?
Cl1 O22 1.449(2) . ?
O10 Cl2 1.435(2) . ?
O11 Cl2 1.4355(19) . ?
O12 Cl2 1.4533(17) . ?
O13 Cl2 1.432(2) . ?

loop_
_geom_torsion_atom_site_label_1
_geom_torsion_atom_site_label_2
_geom_torsion_atom_site_label_3
_geom_torsion_atom_site_label_4
_geom_torsion
_geom_torsion_site_symmetry_1
_geom_torsion_site_symmetry_2
_geom_torsion_site_symmetry_3
_geom_torsion_site_symmetry_4
_geom_torsion_publ_flag
O3 Co O2 C2 4.72(15) . . . . ?
N5 Co O2 C2 -151.01(15) . . . . ?
N3 Co O2 C2 40.7(2) . . . . ?
O5 Co O2 C2 -75.59(15) . . . . ?
N2 Co O2 C2 117.08(16) . . . . ?
O3 Co O2 C20 -132.80(17) . . . . ?
N5 Co O2 C20 71.48(17) . . . . ?
N3 Co O2 C20 -96.77(18) . . . . ?
O5 Co O2 C20 146.89(16) . . . . ?
N2 Co O2 C20 -20.43(16) . . . . ?
N5 Co O3 C30 -132.0(2) . . . . ?
N3 Co O3 C30 -25.25(19) . . . . ?
O5 Co O3 C30 -136.6(2) . . . . ?
N2 Co O3 C30 62.8(2) . . . . ?
O2 Co O3 C30 133.9(2) . . . . ?
N5 Co O3 C3 68.3(3) . . . . ?
N3 Co O3 C3 175.1(2) . . . . ?
O5 Co O3 C3 63.69(19) . . . . ?
N2 Co O3 C3 -96.86(19) . . . . ?
O2 Co O3 C3 -25.83(18) . . . . ?
O3 Co O5 C50 -148.94(15) . . . . ?
N5 Co O5 C50 32.94(14) . . . . ?
N3 Co O5 C50 140.54(14) . . . . ?
N2 Co O5 C50 -34.9(3) . . . . ?
O2 Co O5 C50 -72.83(15) . . . . ?
O3 Co O5 C5 -1.72(17) . . . . ?
N5 Co O5 C5 -179.84(18) . . . . ?
N3 Co O5 C5 -72.24(18) . . . . ?
N2 Co O5 C5 112.4(2) . . . . ?
O2 Co O5 C5 74.39(17) . . . . ?
O3 Co N2 C21 81.44(17) . . . . ?
N5 Co N2 C21 -92.67(17) . . . . ?
N3 Co N2 C21 156.48(16) . . . . ?
O5 Co N2 C21 -27.9(3) . . . . ?
O2 Co N2 C21 11.19(16) . . . . ?
O3 Co N2 C25 -101.49(19) . . . . ?
N5 Co N2 C25 84.4(2) . . . . ?
N3 Co N2 C25 -26.5(2) . . . . ?
O5 Co N2 C25 149.2(2) . . . . ?
O2 Co N2 C25 -171.7(2) . . . . ?
O3 Co N3 C31 16.56(15) . . . . ?
N5 Co N3 C31 172.51(14) . . . . ?
O5 Co N3 C31 90.56(16) . . . . ?
N2 Co N3 C31 -91.03(16) . . . . ?
O2 Co N3 C31 -19.6(2) . . . . ?
O3 Co N3 C35 -170.3(2) . . . . ?
N5 Co N3 C35 -14.4(2) . . . . ?
O5 Co N3 C35 -96.32(18) . . . . ?
N2 Co N3 C35 82.08(19) . . . . ?
O2 Co N3 C35 153.47(16) . . . . ?
O3 Co N5 C55 157.93(19) . . . . ?
N3 Co N5 C55 58.61(19) . . . . ?
O5 Co N5 C55 162.58(19) . . . . ?
N2 Co N5 C55 -36.26(19) . . . . ?
O2 Co N5 C55 -114.08(18) . . . . ?
O3 Co N5 C51 -24.8(3) . . . . ?
N3 Co N5 C51 -124.08(15) . . . . ?
O5 Co N5 C51 -20.11(15) . . . . ?
N2 Co N5 C51 141.05(15) . . . . ?
O2 Co N5 C51 63.23(16) . . . . ?
C10 O1 C1 O4 66.2(3) . . . . ?
C10 O1 C1 C2 179.1(2) . . . . ?
C4 O4 C1 O1 74.1(2) . . . . ?
C4 O4 C1 C2 -40.3(2) . . . . ?
C20 O2 C2 C1 -100.7(2) . . . . ?
Co O2 C2 C1 122.43(16) . . . . ?
C20 O2 C2 C3 151.30(19) . . . . ?
Co O2 C2 C3 14.4(2) . . . . ?
O1 C1 C2 O2 172.05(17) . . . . ?
O4 C1 C2 O2 -70.0(2) . . . . ?
O1 C1 C2 C3 -75.1(2) . . . . ?
O4 C1 C2 C3 42.8(2) . . . . ?
C30 O3 C3 C2 -117.7(3) . . . . ?
Co O3 C3 C2 41.6(3) . . . . ?
C30 O3 C3 C4 127.5(2) . . . . ?
Co O3 C3 C4 -73.2(2) . . . . ?
O2 C2 C3 O3 -34.2(3) . . . . ?
C1 C2 C3 O3 -149.2(2) . . . . ?
O2 C2 C3 C4 85.1(2) . . . . ?
C1 C2 C3 C4 -29.8(2) . . . . ?
C1 O4 C4 C5 143.80(19) . . . . ?
C1 O4 C4 C3 19.9(2) . . . . ?
O3 C3 C4 O4 126.00(19) . . . . ?
C2 C3 C4 O4 7.5(2) . . . . ?
O3 C3 C4 C5 5.8(3) . . . . ?
C2 C3 C4 C5 -112.7(2) . . . . ?
C50 O5 C5 C4 95.1(2) . . . . ?
Co O5 C5 C4 -50.6(3) . . . . ?
O4 C4 C5 O5 -64.4(3) . . . . ?
C3 C4 C5 O5 54.0(3) . . . . ?
C2 O2 C20 C21 -113.1(2) . . . . ?
Co O2 C20 C21 25.7(3) . . . . ?
C25 N2 C21 C22 0.5(3) . . . . ?
Co N2 C21 C22 177.77(18) . . . . ?
C25 N2 C21 C20 -177.4(2) . . . . ?
Co N2 C21 C20 -0.1(3) . . . . ?
O2 C20 C21 N2 -17.1(3) . . . . ?
O2 C20 C21 C22 165.0(2) . . . . ?
N2 C21 C22 C23 -0.9(4) . . . . ?
C20 C21 C22 C23 176.9(2) . . . . ?
C21 C22 C23 C24 0.3(4) . . . . ?
C22 C23 C24 C25 0.7(4) . . . . ?
C21 N2 C25 C24 0.5(4) . . . . ?
Co N2 C25 C24 -176.49(18) . . . . ?
C23 C24 C25 N2 -1.1(4) . . . . ?
C3 O3 C30 C31 -174.5(2) . . . . ?
Co O3 C30 C31 27.0(3) . . . . ?
C35 N3 C31 C32 -1.7(3) . . . . ?
Co N3 C31 C32 171.94(17) . . . . ?
C35 N3 C31 C30 178.8(2) . . . . ?
Co N3 C31 C30 -7.5(3) . . . . ?
O3 C30 C31 N3 -11.5(3) . . . . ?
O3 C30 C31 C32 169.0(2) . . . . ?
N3 C31 C32 C33 1.9(3) . . . . ?
C30 C31 C32 C33 -178.6(2) . . . . ?
C31 C32 C33 C34 -0.9(4) . . . . ?
C32 C33 C34 C35 -0.1(3) . . . . ?
C31 N3 C35 C34 0.7(3) . . . . ?
Co N3 C35 C34 -172.29(17) . . . . ?
C33 C34 C35 N3 0.2(4) . . . . ?
C5 O5 C50 C51 171.31(17) . . . . ?
Co O5 C50 C51 -38.4(2) . . . . ?
C55 N5 C51 C52 1.9(3) . . . . ?
Co N5 C51 C52 -175.58(16) . . . . ?
C55 N5 C51 C50 -178.12(19) . . . . ?
Co N5 C51 C50 4.4(2) . . . . ?
O5 C50 C51 N5 22.7(3) . . . . ?
O5 C50 C51 C52 -157.3(2) . . . . ?
N5 C51 C52 C53 -1.0(3) . . . . ?
C50 C51 C52 C53 179.1(2) . . . . ?
C51 C52 C53 C54 -1.6(3) . . . . ?
C52 C53 C54 C55 3.1(3) . . . . ?
C51 N5 C55 C54 -0.3(3) . . . . ?
Co N5 C55 C54 176.87(17) . . . . ?
C53 C54 C55 N5 -2.2(3) . . . . ?
